data_4322227
loop_
_publ_author_name
'Satoru Kita'
'Hideki Furutachi'
'Hisashi \=Okawa'

_publ_section_title
;
 (\m-Phenoxo)2CoIIMII (M = Mn, Co, Zn) Complexes with a Co(salen) Entity
 in a Macrocyclic Framework: Core Structures and Neighboring MII Effects
 upon Oxygenation at the Co(salen) Center
;
_journal_name_full 'Inorganic Chemistry'
_journal_page_first 4038
_journal_page_last 4045
_journal_paper_doi 10.1021/ic9809456
_journal_volume 38
_journal_year 1999
_chemical_formula_sum 'C29 H36 Co F6 Mn N5 O5 P'
_space_group_IT_number 14
_symmetry_cell_setting monoclinic
_symmetry_Int_Tables_number 14
_symmetry_space_group_name_Hall '-P 2ybc'
_symmetry_space_group_name_H-M 'P 1 21/c 1'
_audit_creation_date 'Wed Aug 19 11:17:45 1998'
_audit_creation_method 'from TEXRAY.INF file'
_cell_angle_alpha 90
_cell_angle_beta 93.97(3)
_cell_angle_gamma 90
_cell_formula_units_Z 4.00
_cell_length_a 10.166(5)
_cell_length_b 11.934(3)
_cell_length_c 27.380(6)
_cell_measurement_reflns_used 25
_cell_measurement_temperature 23.0
_cell_measurement_theta_max 29.96
_cell_measurement_theta_min 29.10
_cell_volume 3314(2)
_computing_cell_refinement 'MSC/AFC Diffractometer Control'
_computing_data_collection 'MSC/AFC Diffractometer Control'
_computing_data_reduction 'teXsan: PROCESS (MSC)'
_computing_publication_material 'teXsan: FINISH (MSC)'
_computing_structure_refinement 'teXsan: LS (MSC)'
_diffrn_ambient_temperature 23.0
_diffrn_measurement_device AFC7R
_diffrn_measurement_method 'omega/2-theta scans'
_diffrn_orient_matrix_UB_11 -0.00133
_diffrn_orient_matrix_UB_12 0.06413
_diffrn_orient_matrix_UB_13 -0.02353
_diffrn_orient_matrix_UB_21 0.00000
_diffrn_orient_matrix_UB_22 -0.05393
_diffrn_orient_matrix_UB_23 -0.02796
_diffrn_orient_matrix_UB_31 -0.09859
_diffrn_orient_matrix_UB_32 -0.00084
_diffrn_orient_matrix_UB_33 -0.00222
_diffrn_radiation_monochromator graphite
_diffrn_radiation_source 'X-ray tube'
_diffrn_radiation_type MoKalpha
_diffrn_radiation_wavelength 0.7107
_diffrn_reflns_av_R_equivalents 1.99
_diffrn_reflns_limit_h_max 13
_diffrn_reflns_limit_h_min 0
_diffrn_reflns_limit_k_max 15
_diffrn_reflns_limit_k_min 0
_diffrn_reflns_limit_l_max 17
_diffrn_reflns_limit_l_min -9
_diffrn_reflns_number 8445
_diffrn_reflns_theta_max 27.5046
_diffrn_standards_decay_% 1.01
_diffrn_standards_interval_count 150
_diffrn_standards_number 3
_exptl_absorpt_coefficient_mu_cm 10.098
_exptl_absorpt_correction_T_max 1.000
_exptl_absorpt_correction_T_min 0.921
_exptl_absorpt_correction_type psi-scan
_exptl_crystal_colour red
_exptl_crystal_density_diffrn 1.590
_exptl_crystal_description prismatic
_exptl_crystal_F_000 1624.00
_exptl_crystal_size_max 0.200
_exptl_crystal_size_min 0.200
_refine_diff_density_max -0.47740
_refine_diff_density_min 0.56960
_refine_ls_extinction_coef 0.11962
_refine_ls_extinction_method Zachariasen_type_2_Gaussian_isotropic
_refine_ls_goodness_of_fit_obs 2.640
_refine_ls_matrix_type full
_refine_ls_number_parameters 452
_refine_ls_number_reflns 4554
_refine_ls_number_restraints 0
_refine_ls_R_factor_obs 0.0480
_refine_ls_shift/esd_max 0.0680
_refine_ls_structure_factor_coef F
_refine_ls_weighting_scheme sigma
_refine_ls_wR_factor_obs 0.0340
_cod_data_source_file ic9809456_2.cif
_cod_data_source_block CoMn(L2_4)(AcO)PF6
_cod_depositor_comments
;
 Changing the values of data items related to the _atom_site_label data item
 (e. g. _geom_bond_atom_site_label_*) to match the _atom_site_label values.

 Antanas Vaitkus,
 2017-01-05
;
_cod_original_cell_volume 3313(1)
_cod_original_sg_symbol_H-M 'P 21/c '
_cod_original_formula_sum 'C29 H36 O5 N5 Co Mn P F6'
_cod_database_code 4322227

loop_
_symmetry_equiv_pos_as_xyz
'   +x,   +y,   +z'
'   -x,1/2+y,1/2-z'
'   -x,   -y,   -z'
'   +x,1/2-y,1/2+z'

loop_
_atom_site_aniso_label
_atom_site_aniso_U_11
_atom_site_aniso_U_22
_atom_site_aniso_U_33
_atom_site_aniso_U_12
_atom_site_aniso_U_13
_atom_site_aniso_U_23
Co1 0.0417(3) 0.0508(4) 0.0419(3) 0.0001(3) 0.0110(3) -0.0031(3)
Mn1 0.0397(4) 0.0507(5) 0.0447(4) 0.0012(4) 0.0095(3) -0.0038(4)
P1 0.077(1) 0.109(2) 0.126(2) 0.014(1) 0.014(1) 0.013(2)
F1 0.290(9) 0.226(7) 0.157(5) 0.118(7) 0.035(5) 0.000(5)
F2 0.296(9) 0.274(8) 0.192(6) -0.056(7) -0.038(6) 0.100(6)
F3 0.223(9) 0.31(1) 0.44(1) -0.097(9) -0.054(8) 0.023(10)
F4 0.38(1) 0.270(8) 0.130(5) 0.055(8) 0.082(6) 0.030(5)
F5 0.18(2) 0.070(9) 0.26(2) 0.029(10) 0.07(1) -0.005(9)
F6 0.24(2) 0.24(3) 0.57(4) 0.15(2) 0.09(2) -0.01(3)
F7 0.052(8) 0.19(2) 0.34(3) -0.01(1) 0.035(10) 0.01(2)
F8 0.10(1) 0.16(1) 0.35(2) -0.002(10) -0.02(1) -0.02(1)
O1 0.046(2) 0.050(2) 0.045(2) 0.003(2) 0.007(1) 0.003(2)
O2 0.041(2) 0.045(2) 0.047(2) -0.001(1) 0.011(1) -0.001(2)
O3 0.050(2) 0.054(2) 0.048(2) -0.001(2) 0.008(2) -0.007(2)
O4 0.044(2) 0.072(2) 0.054(2) 0.000(2) 0.008(2) -0.018(2)
O5 0.062(2) 0.083(3) 0.082(3) -0.006(2) 0.020(2) -0.040(2)
N1 0.048(2) 0.064(3) 0.040(2) -0.006(2) 0.008(2) -0.006(2)
N2 0.040(2) 0.059(3) 0.046(2) -0.003(2) 0.008(2) -0.016(2)
N3 0.042(2) 0.058(3) 0.050(2) -0.003(2) 0.010(2) 0.002(2)
N4 0.043(2) 0.058(3) 0.054(2) 0.006(2) 0.012(2) -0.002(2)
N5 0.077(3) 0.081(4) 0.080(3) 0.010(3) 0.004(3) -0.036(3)
C1 0.114(5) 0.066(4) 0.081(4) -0.008(4) -0.023(4) 0.022(3)
C2 0.083(4) 0.049(3) 0.057(3) -0.008(3) -0.018(3) 0.003(3)
C3 0.082(4) 0.060(4) 0.046(3) -0.028(3) -0.006(3) 0.003(3)
C4 0.058(3) 0.049(3) 0.039(3) -0.011(3) -0.004(2) -0.001(2)
C5 0.053(3) 0.041(3) 0.041(3) -0.007(2) -0.003(2) -0.005(2)
C6 0.055(3) 0.044(3) 0.049(3) 0.001(3) 0.002(2) -0.004(2)
C7 0.069(4) 0.052(3) 0.059(3) 0.001(3) -0.010(3) 0.000(3)
C8 0.053(3) 0.068(4) 0.043(3) -0.018(3) 0.005(2) 0.001(3)
C9 0.050(3) 0.090(4) 0.054(3) -0.006(3) 0.018(2) 0.001(3)
C10 0.046(3) 0.081(4) 0.051(3) 0.000(3) 0.015(2) -0.016(3)
C11 0.041(3) 0.053(3) 0.058(3) 0.004(2) 0.000(2) -0.019(3)
C12 0.048(3) 0.046(3) 0.049(3) -0.001(2) -0.001(2) -0.009(2)
C13 0.060(3) 0.055(3) 0.065(3) 0.015(3) -0.006(3) -0.009(3)
C14 0.074(4) 0.056(4) 0.067(4) 0.012(3) -0.001(3) 0.005(3)
C15 0.127(6) 0.083(5) 0.094(5) 0.031(4) 0.004(4) 0.023(4)
C16 0.065(4) 0.061(4) 0.059(3) -0.003(3) 0.003(3) 0.011(3)
C17 0.046(3) 0.047(3) 0.051(3) 0.000(2) 0.002(2) -0.001(2)
C18 0.041(3) 0.042(3) 0.047(3) -0.004(2) -0.001(2) -0.009(2)
C19 0.052(3) 0.064(4) 0.051(3) -0.013(3) 0.008(2) 0.007(3)
C20 0.051(3) 0.077(4) 0.060(3) 0.002(3) 0.019(3) 0.003(3)
C21 0.045(3) 0.079(4) 0.078(4) -0.006(3) 0.022(3) -0.005(3)
C22 0.044(3) 0.088(4) 0.065(4) -0.010(3) 0.007(3) -0.008(3)
C23 0.041(3) 0.086(4) 0.065(3) 0.011(3) 0.014(2) 0.004(3)
C24 0.049(3) 0.056(3) 0.061(3) 0.015(3) 0.002(3) -0.004(3)
C25 0.048(3) 0.040(3) 0.046(3) 0.001(2) 0.003(2) 0.002(2)
C26 0.059(3) 0.065(4) 0.049(3) -0.005(3) -0.001(2) -0.008(3)
C27 0.063(4) 0.073(4) 0.074(4) 0.003(3) 0.016(3) -0.016(3)
C28 0.098(6) 0.182(8) 0.169(7) 0.005(6) 0.047(5) -0.096(6)
C29 0.141(7) 0.082(5) 0.106(5) 0.017(5) -0.009(5) -0.038(4)

loop_
_atom_site_label
_atom_site_fract_x
_atom_site_fract_y
_atom_site_fract_z
_atom_site_U_iso_or_equiv
_atom_site_thermal_displace_type
_atom_site_calc_flag
_atom_site_calc_attached_atom
Co1 0.07166(6) 0.09428(5) 0.05247(2) 0.0445(2) Uij ? ?
Mn1 -0.13792(6) 0.15229(6) 0.12658(2) 0.0447(2) Uij ? ?
P1 0.4064(2) 0.1286(2) 0.37734(10) 0.1040(9) Uij ? ?
F1 0.3287(8) 0.2279(6) 0.3868(2) 0.223(3) Uij ? ?
F2 0.4051(7) 0.0931(7) 0.4300(2) 0.256(4) Uij ? ?
F3 0.2765(8) 0.0698(9) 0.3681(4) 0.329(6) Uij ? ?
F4 0.4037(8) 0.1686(6) 0.3244(2) 0.256(4) Uij ? ?
F5 0.431(2) -0.001(1) 0.3670(8) 0.164(8) Uij ? ?
F6 0.517(2) 0.058(2) 0.362(1) 0.35(1) Uij ? ?
F7 0.541(1) 0.157(2) 0.3826(9) 0.196(9) Uij ? ?
F8 0.499(2) 0.224(1) 0.4004(9) 0.203(9) Uij ? ?
O1 -0.0716(3) 0.1958(2) 0.05471(10) 0.0469(9) Uij ? ?
O2 -0.0251(3) 0.0087(2) 0.09704(10) 0.0438(9) Uij ? ?
O3 0.1968(3) 0.1669(2) 0.1102(1) 0.0504(10) Uij ? ?
O4 0.0415(3) 0.2098(3) 0.1610(1) 0.056(1) Uij ? ?
O5 -0.2133(3) 0.2595(3) 0.1832(1) 0.075(1) Uij ? ?
N1 0.1520(4) 0.1726(3) 0.0036(1) 0.051(1) Uij ? ?
N2 0.1950(3) -0.0180(3) 0.0428(1) 0.048(1) Uij ? ?
N3 -0.2292(4) 0.0094(3) 0.1645(1) 0.050(1) Uij ? ?
N4 -0.3240(3) 0.2199(3) 0.0871(1) 0.051(1) Uij ? ?
N5 -0.2390(5) 0.4030(4) 0.2341(2) 0.080(2) Uij ? ?
C1 -0.2111(6) 0.5513(4) -0.0763(2) 0.089(2) Uij ? ?
C2 -0.1734(6) 0.4566(4) -0.0416(2) 0.064(2) Uij ? ?
C3 -0.0536(5) 0.4030(4) -0.0432(2) 0.063(2) Uij ? ?
C4 -0.0171(5) 0.3134(4) -0.0121(2) 0.049(1) Uij ? ?
C5 -0.1025(4) 0.2778(4) 0.0235(2) 0.045(1) Uij ? ?
C6 -0.2260(5) 0.3313(4) 0.0240(2) 0.050(1) Uij ? ?
C7 -0.2587(5) 0.4180(4) -0.0085(2) 0.061(2) Uij ? ?
C8 0.1075(5) 0.2592(4) -0.0196(2) 0.054(2) Uij ? ?
C9 0.2824(5) 0.1277(5) -0.0056(2) 0.064(2) Uij ? ?
C10 0.2751(4) 0.0034(4) 0.0012(2) 0.059(2) Uij ? ?
C11 0.2137(4) -0.1068(4) 0.0691(2) 0.051(2) Uij ? ?
C12 0.1347(4) -0.1400(4) 0.1083(2) 0.048(1) Uij ? ?
C13 0.1756(5) -0.2368(4) 0.1341(2) 0.060(2) Uij ? ?
C14 0.1048(5) -0.2816(4) 0.1703(2) 0.066(2) Uij ? ?
C15 0.1513(6) -0.3871(5) 0.1966(2) 0.102(3) Uij ? ?
C16 -0.0090(5) -0.2291(4) 0.1806(2) 0.062(2) Uij ? ?
C17 -0.0548(4) -0.1314(4) 0.1568(2) 0.048(1) Uij ? ?
C18 0.0177(4) -0.0832(4) 0.1200(2) 0.044(1) Uij ? ?
C19 -0.1756(5) -0.0855(4) 0.1736(2) 0.056(2) Uij ? ?
C20 -0.3526(5) 0.0286(4) 0.1889(2) 0.062(2) Uij ? ?
C21 -0.4746(5) 0.0079(4) 0.1552(2) 0.067(2) Uij ? ?
C22 -0.4782(5) 0.0684(5) 0.1066(2) 0.065(2) Uij ? ?
C23 -0.4493(5) 0.1943(5) 0.1090(2) 0.063(2) Uij ? ?
C24 -0.3297(5) 0.2947(4) 0.0537(2) 0.055(2) Uij ? ?
C25 0.1580(4) 0.2094(4) 0.1483(2) 0.044(1) Uij ? ?
C26 0.2598(5) 0.2678(4) 0.1822(2) 0.058(2) Uij ? ?
C27 -0.1711(5) 0.3435(5) 0.2042(2) 0.069(2) Uij ? ?
C28 -0.3727(7) 0.3748(7) 0.2428(3) 0.148(4) Uij ? ?
C29 -0.1855(7) 0.5013(5) 0.2576(2) 0.110(3) Uij ? ?
H1 -0.2262 0.6190 -0.0587 0.0888 Uij ? ?
H2 -0.1404 0.5676 -0.0977 0.0888 Uij ? ?
H3 -0.2878 0.5345 -0.0968 0.0888 Uij ? ?
H4 0.0087 0.4308 -0.0670 0.0703 Uij ? ?
H5 0.1638 0.2921 -0.0439 0.1093 Uij ? ?
H6 -0.3447 0.4588 -0.0079 0.0888 Uij ? ?
H7 0.3503 0.1581 0.0172 0.0670 Uij ? ?
H8 0.3085 0.1460 -0.0381 0.0670 Uij ? ?
H9 0.2375 -0.0297 -0.0290 0.1093 Uij ? ?
H10 0.3638 -0.0273 0.0062 0.0598 Uij ? ?
H11 0.2886 -0.1537 0.0615 0.1041 Uij ? ?
H12 0.2552 -0.2762 0.1258 0.0690 Uij ? ?
H13 0.1560 -0.4505 0.1745 0.1041 Uij ? ?
H14 0.2400 -0.3794 0.2125 0.1041 Uij ? ?
H15 0.0955 -0.4097 0.2218 0.1041 Uij ? ?
H16 -0.0636 -0.2643 0.2058 0.0744 Uij ? ?
H17 -0.2227 -0.1351 0.1953 0.0685 Uij ? ?
H18 -0.3563 -0.0187 0.2182 0.0670 Uij ? ?
H19 -0.3556 0.1052 0.2012 0.0670 Uij ? ?
H20 -0.4819 -0.0717 0.1498 0.0702 Uij ? ?
H21 -0.5524 0.0304 0.1714 0.0702 Uij ? ?
H22 -0.5628 0.0543 0.0891 0.0666 Uij ? ?
H23 -0.4126 0.0333 0.0875 0.0666 Uij ? ?
H24 -0.5235 0.2337 0.0925 0.0888 Uij ? ?
H25 -0.4466 0.2166 0.1428 0.0685 Uij ? ?
H26 -0.4157 0.3318 0.0463 0.0625 Uij ? ?
H27 0.3469 0.2639 0.1712 0.0619 Uij ? ?
H28 0.2392 0.3463 0.1865 0.0619 Uij ? ?
H29 0.2643 0.2352 0.2150 0.0619 Uij ? ?
H30 -0.0800 0.3718 0.1985 0.0838 Uij ? ?
H31 -0.4261 0.3748 0.2131 0.1329 Uij ? ?
H32 -0.3737 0.2990 0.2562 0.1329 Uij ? ?
H33 -0.4100 0.4230 0.2658 0.1329 Uij ? ?
H34 -0.2428 0.5388 0.2785 0.1041 Uij ? ?
H35 -0.1036 0.4864 0.2767 0.1093 Uij ? ?
H36 -0.1622 0.5579 0.2331 0.1093 Uij ? ?

loop_
_atom_type_symbol
_atom_type_oxidation_number
_atom_type_number_in_cell
_atom_type_scat_dispersion_real
_atom_type_scat_dispersion_imag
_atom_type_scat_source
C 0 116 0.003 0.002 'International Tables'
H 0 144 0.000 0.000 'International Tables'
N 0 20 0.006 0.003 'International Tables'
O 0 20 0.011 0.006 'International Tables'
Co 0 4 0.349 0.972 'International Tables'
Mn 0 4 0.337 0.728 'International Tables'
P 0 4 0.102 0.094 'International Tables'
F 0 24 0.017 0.010 'International Tables'

loop_
_geom_angle_atom_site_label_1
_geom_angle_atom_site_label_2
_geom_angle_atom_site_label_3
_geom_angle
_geom_angle_site_symmetry_1
_geom_angle_site_symmetry_2
_geom_angle_site_symmetry_3
_geom_angle_publ_flag
O1 Co1 O2 83.7(1) ? ? ? yes
O1 Co1 O3 97.8(1) ? ? ? yes
O1 Co1 N1 94.5(2) ? ? ? yes
O1 Co1 N2 170.8(1) ? ? ? yes
O2 Co1 O3 92.9(1) ? ? ? yes
O2 Co1 N1 173.6(1) ? ? ? yes
O2 Co1 N2 95.0(1) ? ? ? yes
O3 Co1 N1 93.4(1) ? ? ? yes
O3 Co1 N2 91.4(1) ? ? ? yes
N1 Co1 N2 85.8(2) ? ? ? yes
O1 Mn1 O2 70.1(1) ? ? ? yes
O1 Mn1 O4 90.8(1) ? ? ? yes
O1 Mn1 O5 130.0(1) ? ? ? yes
O1 Mn1 N3 139.9(1) ? ? ? yes
O1 Mn1 N4 77.6(1) ? ? ? yes
O2 Mn1 O4 87.8(1) ? ? ? yes
O2 Mn1 O5 156.1(1) ? ? ? yes
O2 Mn1 N3 79.8(1) ? ? ? yes
O2 Mn1 N4 122.1(1) ? ? ? yes
O4 Mn1 O5 80.1(1) ? ? ? yes
O4 Mn1 N3 114.5(1) ? ? ? yes
O4 Mn1 N4 140.0(1) ? ? ? yes
O5 Mn1 N3 86.5(1) ? ? ? yes
O5 Mn1 N4 78.9(1) ? ? ? yes
N3 Mn1 N4 97.7(1) ? ? ? yes
F1 P1 F2 91.0(4) ? ? ? yes
F1 P1 F3 86.0(5) ? ? ? yes
F1 P1 F4 86.6(3) ? ? ? yes
F1 P1 F5 155.8(8) ? ? ? yes
F1 P1 F6 160(1) ? ? ? yes
F1 P1 F7 108.5(9) ? ? ? yes
F1 P1 F8 70.0(6) ? ? ? yes
F2 P1 F3 88.0(4) ? ? ? yes
F2 P1 F4 177.6(5) ? ? ? yes
F2 P1 F5 84.7(8) ? ? ? yes
F2 P1 F6 99(1) ? ? ? yes
F2 P1 F7 92.5(10) ? ? ? yes
F2 P1 F8 82.2(9) ? ? ? yes
F3 P1 F4 91.6(4) ? ? ? yes
F3 P1 F5 70.1(7) ? ? ? yes
F3 P1 F6 111.2(10) ? ? ? yes
F3 P1 F7 165.5(9) ? ? ? yes
F3 P1 F8 153.8(7) ? ? ? yes
F4 P1 F5 97.4(9) ? ? ? yes
F4 P1 F6 82(1) ? ? ? yes
F4 P1 F7 88.5(9) ? ? ? yes
F4 P1 F8 97(1) ? ? ? yes
F5 P1 F6 43.4(9) ? ? ? yes
F5 P1 F7 95(1) ? ? ? yes
F5 P1 F8 132.4(9) ? ? ? yes
F6 P1 F7 54.4(9) ? ? ? yes
F6 P1 F8 94.5(10) ? ? ? yes
F7 P1 F8 40.2(7) ? ? ? yes
P1 F5 F6 62(1) ? ? ? yes
P1 F6 F5 73(1) ? ? ? yes
P1 F6 F7 60.0(9) ? ? ? yes
F5 F6 F7 129(2) ? ? ? yes
P1 F7 F6 65(1) ? ? ? yes
P1 F7 F8 78(1) ? ? ? yes
F6 F7 F8 144(2) ? ? ? yes
P1 F8 F7 60(1) ? ? ? yes
Co1 O1 Mn1 99.3(1) ? ? ? yes
Co1 O1 C5 126.8(3) ? ? ? yes
Mn1 O1 C5 133.1(3) ? ? ? yes
Co1 O2 Mn1 96.9(1) ? ? ? yes
Co1 O2 C18 125.3(3) ? ? ? yes
Mn1 O2 C18 128.5(3) ? ? ? yes
Co1 O3 C25 125.1(3) ? ? ? yes
Mn1 O4 C25 132.7(3) ? ? ? yes
Mn1 O5 C27 133.3(4) ? ? ? yes
Co1 N1 C8 127.1(3) ? ? ? yes
Co1 N1 C9 112.7(3) ? ? ? yes
C8 N1 C9 120.1(4) ? ? ? yes
Co1 N2 C10 113.5(3) ? ? ? yes
Co1 N2 C11 125.9(3) ? ? ? yes
C10 N2 C11 120.6(4) ? ? ? yes
Mn1 N3 C19 125.7(3) ? ? ? yes
Mn1 N3 C20 119.0(3) ? ? ? yes
C19 N3 C20 114.5(4) ? ? ? yes
Mn1 N4 C23 116.6(3) ? ? ? yes
Mn1 N4 C24 125.9(3) ? ? ? yes
C23 N4 C24 116.0(4) ? ? ? yes
C27 N5 C28 121.3(5) ? ? ? yes
C27 N5 C29 121.6(5) ? ? ? yes
C28 N5 C29 117.0(5) ? ? ? yes
C2 C1 H1 110.9775 ? ? ? no
C2 C1 H2 111.1489 ? ? ? no
C2 C1 H3 112.0984 ? ? ? no
H1 C1 H2 106.4539 ? ? ? no
H1 C1 H3 108.7774 ? ? ? no
H2 C1 H3 107.1434 ? ? ? no
C1 C2 C3 121.0(5) ? ? ? yes
C1 C2 C7 121.4(5) ? ? ? yes
C3 C2 C7 117.6(5) ? ? ? yes
C2 C3 C4 122.2(5) ? ? ? yes
C2 C3 H4 117.9347 ? ? ? no
C4 C3 H4 119.9023 ? ? ? no
C3 C4 C5 120.0(5) ? ? ? yes
C3 C4 C8 116.9(5) ? ? ? yes
C5 C4 C8 123.1(4) ? ? ? yes
O1 C5 C4 122.6(4) ? ? ? yes
O1 C5 C6 120.0(4) ? ? ? yes
C4 C5 C6 117.4(4) ? ? ? yes
C5 C6 C7 120.3(4) ? ? ? yes
C5 C6 C24 123.7(4) ? ? ? yes
C7 C6 C24 115.8(5) ? ? ? yes
C2 C7 C6 122.5(5) ? ? ? yes
C2 C7 H6 116.0616 ? ? ? no
C6 C7 H6 121.3614 ? ? ? no
N1 C8 C4 125.0(4) ? ? ? yes
N1 C8 H5 117.0075 ? ? ? no
C4 C8 H5 118.0066 ? ? ? no
N1 C9 C10 106.7(4) ? ? ? yes
N1 C9 H7 111.3899 ? ? ? no
N1 C9 H8 112.4979 ? ? ? no
C10 C9 H7 109.2736 ? ? ? no
C10 C9 H8 110.8503 ? ? ? no
H7 C9 H8 106.1924 ? ? ? no
N2 C10 C9 107.7(4) ? ? ? yes
N2 C10 H9 112.5246 ? ? ? no
N2 C10 H10 112.5315 ? ? ? no
C9 C10 H9 108.4668 ? ? ? no
C9 C10 H10 109.6921 ? ? ? no
H9 C10 H10 105.8740 ? ? ? no
N2 C11 C12 125.1(4) ? ? ? yes
N2 C11 H11 115.8694 ? ? ? no
C12 C11 H11 119.0127 ? ? ? no
C11 C12 C13 116.2(4) ? ? ? yes
C11 C12 C18 123.6(4) ? ? ? yes
C13 C12 C18 120.2(4) ? ? ? yes
C12 C13 C14 122.2(5) ? ? ? yes
C12 C13 H12 120.0860 ? ? ? no
C14 C13 H12 117.6771 ? ? ? no
C13 C14 C15 120.5(5) ? ? ? yes
C13 C14 C16 117.7(5) ? ? ? yes
C15 C14 C16 121.8(5) ? ? ? yes
C14 C15 H13 112.3525 ? ? ? no
C14 C15 H14 112.4655 ? ? ? no
C14 C15 H15 113.3077 ? ? ? no
H13 C15 H14 105.4276 ? ? ? no
H13 C15 H15 106.6220 ? ? ? no
H14 C15 H15 106.0841 ? ? ? no
C14 C16 C17 123.2(5) ? ? ? yes
C14 C16 H16 117.7133 ? ? ? no
C17 C16 H16 119.0738 ? ? ? no
C16 C17 C18 119.9(4) ? ? ? yes
C16 C17 C19 115.5(4) ? ? ? yes
C18 C17 C19 124.6(4) ? ? ? yes
O2 C18 C12 122.8(4) ? ? ? yes
O2 C18 C17 120.3(4) ? ? ? yes
C12 C18 C17 116.8(4) ? ? ? yes
N3 C19 C17 129.5(4) ? ? ? yes
N3 C19 H17 115.5732 ? ? ? no
C17 C19 H17 114.9633 ? ? ? no
N3 C20 C21 112.6(4) ? ? ? yes
N3 C20 H18 111.1144 ? ? ? no
N3 C20 H19 110.3263 ? ? ? no
C21 C20 H18 109.1717 ? ? ? no
C21 C20 H19 108.5806 ? ? ? no
H18 C20 H19 104.7484 ? ? ? no
C20 C21 C22 115.3(4) ? ? ? yes
C20 C21 H20 107.7316 ? ? ? no
C20 C21 H21 109.4897 ? ? ? no
C22 C21 H20 109.9060 ? ? ? no
C22 C21 H21 107.4462 ? ? ? no
H20 C21 H21 106.6303 ? ? ? no
C21 C22 C23 115.9(4) ? ? ? yes
C21 C22 H22 108.5128 ? ? ? no
C21 C22 H23 107.0094 ? ? ? no
C23 C22 H22 110.6710 ? ? ? no
C23 C22 H23 108.0752 ? ? ? no
H22 C22 H23 106.1257 ? ? ? no
N4 C23 C22 110.7(4) ? ? ? yes
N4 C23 H24 111.9149 ? ? ? no
N4 C23 H25 111.4446 ? ? ? no
C22 C23 H24 108.2363 ? ? ? no
C22 C23 H25 107.8478 ? ? ? no
H24 C23 H25 106.4528 ? ? ? no
N4 C24 C6 128.1(4) ? ? ? yes
N4 C24 H26 117.0391 ? ? ? no
C6 C24 H26 114.8309 ? ? ? no
O3 C25 O4 126.2(4) ? ? ? yes
O3 C25 C26 117.3(4) ? ? ? yes
O4 C25 C26 116.5(4) ? ? ? yes
C25 C26 H27 113.0999 ? ? ? no
C25 C26 H28 112.0484 ? ? ? no
C25 C26 H29 111.5509 ? ? ? no
H27 C26 H28 107.3975 ? ? ? no
H27 C26 H29 106.6252 ? ? ? no
H28 C26 H29 105.6685 ? ? ? no
O5 C27 N5 123.7(5) ? ? ? yes
O5 C27 H30 120.0352 ? ? ? no
N5 C27 H30 116.2292 ? ? ? no
N5 C28 H31 110.5995 ? ? ? no
N5 C28 H32 108.2629 ? ? ? no
N5 C28 H33 113.1427 ? ? ? no
H31 C28 H32 107.6378 ? ? ? no
H31 C28 H33 109.8100 ? ? ? no
H32 C28 H33 107.1699 ? ? ? no
N5 C29 H34 115.1496 ? ? ? no
N5 C29 H35 112.1910 ? ? ? no
N5 C29 H36 110.9449 ? ? ? no
H34 C29 H35 107.4719 ? ? ? no
H34 C29 H36 105.6463 ? ? ? no
H35 C29 H36 104.7159 ? ? ? no

loop_
_geom_bond_atom_site_label_1
_geom_bond_atom_site_label_2
_geom_bond_distance
_geom_bond_site_symmetry_1
_geom_bond_site_symmetry_2
_geom_bond_publ_flag
Co1 Mn1 3.120(1) ? ? yes
Co1 O1 1.899(3) ? ? yes
Co1 O2 1.915(3) ? ? yes
Co1 O3 2.143(3) ? ? yes
Co1 O4 3.308(3) ? ? yes
Co1 N1 1.865(4) ? ? yes
Co1 N2 1.866(4) ? ? yes
Co1 C4 3.250(5) ? ? yes
Co1 C5 2.892(5) ? ? yes
Co1 C8 2.828(5) ? ? yes
Co1 C9 2.784(4) ? ? yes
Co1 C10 2.798(4) ? ? yes
Co1 C11 2.822(5) ? ? yes
Co1 C12 3.230(5) ? ? yes
Co1 C18 2.888(5) ? ? yes
Co1 C25 3.037(4) ? ? yes
Co1 H7 3.1491 ? ? no
Co1 H9 3.2440 ? ? no
Co1 H9 3.2569 ? ? no
Mn1 O1 2.186(3) ? ? yes
Mn1 O2 2.244(3) ? ? yes
Mn1 O4 2.109(3) ? ? yes
Mn1 O5 2.188(3) ? ? yes
Mn1 N3 2.232(4) ? ? yes
Mn1 N4 2.261(4) ? ? yes
Mn1 C5 3.238(4) ? ? yes
Mn1 C18 3.236(5) ? ? yes
Mn1 C19 3.150(5) ? ? yes
Mn1 C20 3.221(5) ? ? yes
Mn1 C23 3.208(5) ? ? yes
Mn1 C24 3.183(5) ? ? yes
Mn1 C25 3.102(5) ? ? yes
Mn1 C27 3.152(6) ? ? yes
Mn1 H9 3.1520 ? ? no
Mn1 H19 3.1636 ? ? no
Mn1 H23 3.2483 ? ? no
Mn1 H25 3.2908 ? ? no
Mn1 H30 3.3058 ? ? no
P1 F1 1.457(5) ? ? yes
P1 F2 1.503(6) ? ? yes
P1 F3 1.501(7) ? ? yes
P1 F4 1.526(5) ? ? yes
P1 F5 1.60(2) ? ? yes
P1 F6 1.48(2) ? ? yes
P1 F7 1.41(1) ? ? yes
P1 F8 1.58(2) ? ? yes
F1 F2 2.112(8) ? ? yes
F1 F3 2.017(10) ? ? yes
F1 F4 2.046(7) ? ? yes
F1 F5 2.99(2) ? ? yes
F1 F6 2.90(2) ? ? yes
F1 F7 2.33(2) ? ? yes
F1 F8 1.75(2) ? ? yes
F1 C17 3.397(8) ? ? yes
F1 C19 3.124(7) ? ? yes
F1 H5 2.6272 ? ? no
F1 H8 2.5661 ? ? no
F1 H17 2.9248 ? ? no
F1 H20 3.0611 ? ? no
F2 F3 2.086(9) ? ? yes
F2 F4 3.028(8) ? ? yes
F2 F5 2.09(2) ? ? yes
F2 F6 2.28(3) ? ? yes
F2 F7 2.10(2) ? ? yes
F2 F8 2.03(2) ? ? yes
F2 C7 3.413(8) ? ? yes
F2 H5 2.9406 ? ? no
F2 H6 2.7718 ? ? no
F2 H6 3.0235 ? ? no
F2 H8 3.3969 ? ? no
F2 H26 3.1856 ? ? no
F3 F4 2.170(9) ? ? yes
F3 F5 1.78(2) ? ? yes
F3 F6 2.46(2) ? ? yes
F3 F7 2.89(2) ? ? yes
F3 F8 3.00(2) ? ? yes
F3 N5 3.43(1) ? ? yes
F3 H4 3.3533 ? ? no
F3 H5 3.1969 ? ? no
F3 H36 2.9328 ? ? no
F4 F5 2.35(2) ? ? yes
F4 F6 1.99(2) ? ? yes
F4 F7 2.05(2) ? ? yes
F4 F8 2.33(2) ? ? yes
F4 H17 3.0037 ? ? no
F4 H20 3.2645 ? ? no
F4 H29 3.3183 ? ? no
F4 H32 3.4069 ? ? no
F4 H36 3.1171 ? ? no
F5 F6 1.14(2) ? ? yes
F5 F7 2.23(2) ? ? yes
F5 F8 2.91(3) ? ? yes
F5 C28 3.36(2) ? ? yes
F5 H3 2.9912 ? ? no
F5 H25 3.3803 ? ? no
F5 H26 3.1093 ? ? no
F5 H31 2.6428 ? ? no
F6 F7 1.32(2) ? ? yes
F6 F8 2.25(3) ? ? yes
F6 C1 3.40(2) ? ? yes
F6 H3 2.4738 ? ? no
F6 H12 3.0462 ? ? no
F6 H14 3.3990 ? ? no
F6 H31 3.1044 ? ? no
F7 F8 1.04(2) ? ? yes
F7 C13 3.21(1) ? ? yes
F7 H3 2.9066 ? ? no
F7 H6 3.4298 ? ? no
F7 H11 3.1712 ? ? no
F7 H12 2.2435 ? ? no
F7 H20 3.3963 ? ? no
F8 H8 3.0719 ? ? no
F8 H11 2.7506 ? ? no
F8 H12 2.6462 ? ? no
F8 H20 2.7988 ? ? no
O1 O2 2.545(4) ? ? yes
O1 O3 3.050(4) ? ? yes
O1 O4 3.059(4) ? ? yes
O1 N1 2.764(4) ? ? yes
O1 N4 2.787(4) ? ? yes
O1 C4 2.401(5) ? ? yes
O1 C5 1.322(5) ? ? yes
O1 C6 2.367(5) ? ? yes
O1 C8 2.922(5) ? ? yes
O1 C10 3.441(6) ? ? yes
O1 C24 2.875(5) ? ? yes
O1 C25 3.349(5) ? ? yes
O1 H9 2.6658 ? ? no
O2 O3 2.945(4) ? ? yes
O2 O4 3.020(4) ? ? yes
O2 N2 2.788(4) ? ? yes
O2 N3 2.872(4) ? ? yes
O2 C11 2.939(5) ? ? yes
O2 C12 2.412(5) ? ? yes
O2 C17 2.374(5) ? ? yes
O2 C18 1.322(5) ? ? yes
O2 C19 2.905(5) ? ? yes
O2 C25 3.288(5) ? ? yes
O2 H9 2.7642 ? ? no
O3 O4 2.234(4) ? ? yes
O3 N1 2.923(4) ? ? yes
O3 N2 2.875(5) ? ? yes
O3 C9 3.378(5) ? ? yes
O3 C25 1.247(4) ? ? yes
O3 C26 2.361(5) ? ? yes
O3 H1 2.9445 ? ? no
O3 H2 3.2346 ? ? no
O3 H7 3.0797 ? ? no
O3 H21 3.3719 ? ? no
O3 H22 2.8813 ? ? no
O3 H24 3.0240 ? ? no
O3 H27 2.4700 ? ? no
O3 H28 3.0013 ? ? no
O3 H29 3.0168 ? ? no
O3 H34 3.4115 ? ? no
O4 O5 2.766(4) ? ? yes
O4 C25 1.257(5) ? ? yes
O4 C26 2.359(5) ? ? yes
O4 C27 2.995(6) ? ? yes
O4 H2 3.3635 ? ? no
O4 H27 3.1646 ? ? no
O4 H28 2.6430 ? ? no
O4 H29 2.6362 ? ? no
O4 H30 2.5490 ? ? no
O4 H34 3.2595 ? ? no
O4 H35 3.2050 ? ? no
O5 N3 3.030(6) ? ? yes
O5 N4 2.828(5) ? ? yes
O5 N5 2.236(5) ? ? yes
O5 C20 3.108(6) ? ? yes
O5 C23 3.132(6) ? ? yes
O5 C27 1.219(6) ? ? yes
O5 C28 2.748(7) ? ? yes
O5 H14 3.3308 ? ? no
O5 H15 3.4412 ? ? no
O5 H19 2.4134 ? ? no
O5 H25 2.5967 ? ? no
O5 H30 1.9317 ? ? no
O5 H31 2.7373 ? ? no
O5 H32 2.7081 ? ? no
N1 N2 2.539(6) ? ? yes
N1 C4 2.422(6) ? ? yes
N1 C5 2.960(6) ? ? yes
N1 C8 1.280(6) ? ? yes
N1 C9 1.468(5) ? ? yes
N1 C10 2.379(6) ? ? yes
N1 H1 2.9784 ? ? no
N1 H5 1.9410 ? ? no
N1 H7 2.0316 ? ? no
N1 H8 2.0478 ? ? no
N1 H9 2.7360 ? ? no
N1 H10 3.2108 ? ? no
N2 C9 2.394(6) ? ? yes
N2 C10 1.468(5) ? ? yes
N2 C11 1.289(5) ? ? yes
N2 C12 2.422(6) ? ? yes
N2 C18 2.973(6) ? ? yes
N2 H7 2.7482 ? ? no
N2 H8 3.2298 ? ? no
N2 H9 2.0462 ? ? no
N2 H10 2.0487 ? ? no
N2 H11 1.9293 ? ? no
N2 H22 2.8251 ? ? no
N3 N4 3.383(6) ? ? yes
N3 C17 2.462(6) ? ? yes
N3 C18 3.072(6) ? ? yes
N3 C19 1.275(6) ? ? yes
N3 C20 1.479(5) ? ? yes
N3 C21 2.490(6) ? ? yes
N3 C22 2.977(6) ? ? yes
N3 C23 3.422(6) ? ? yes
N3 H15 3.4458 ? ? no
N3 H17 1.9195 ? ? no
N3 H18 2.0503 ? ? no
N3 H19 2.0352 ? ? no
N3 H20 2.7487 ? ? no
N3 H21 3.3134 ? ? no
N3 H23 2.7324 ? ? no
N3 H25 3.3420 ? ? no
N4 C5 3.021(6) ? ? yes
N4 C6 2.447(6) ? ? yes
N4 C22 2.475(6) ? ? yes
N4 C23 1.477(5) ? ? yes
N4 C24 1.277(5) ? ? yes
N4 H9 2.9422 ? ? no
N4 H10 3.4405 ? ? no
N4 H19 3.4445 ? ? no
N4 H22 3.1339 ? ? no
N4 H23 2.4032 ? ? no
N4 H24 2.0506 ? ? no
N4 H25 2.0362 ? ? no
N4 H26 1.9379 ? ? no
N5 C27 1.316(6) ? ? yes
N5 C28 1.436(7) ? ? yes
N5 C29 1.428(7) ? ? yes
N5 H30 1.9800 ? ? no
N5 H31 1.9776 ? ? no
N5 H32 1.9738 ? ? no
N5 H33 2.0100 ? ? no
N5 H34 2.0276 ? ? no
N5 H35 2.0047 ? ? no
N5 H36 2.0078 ? ? no
C1 C2 1.508(6) ? ? yes
C1 C3 2.513(8) ? ? yes
C1 C7 2.515(7) ? ? yes
C1 H1 0.9585 ? ? no
C1 H2 0.9782 ? ? no
C1 H3 0.9498 ? ? no
C1 H4 2.6545 ? ? no
C1 H6 2.6298 ? ? no
C1 H13 3.0334 ? ? no
C1 H28 3.2504 ? ? no
C2 C3 1.379(7) ? ? yes
C2 C4 2.433(7) ? ? yes
C2 C5 2.842(7) ? ? yes
C2 C6 2.425(7) ? ? yes
C2 C7 1.376(7) ? ? yes
C2 H1 2.0558 ? ? no
C2 H2 2.0722 ? ? no
C2 H3 2.0621 ? ? no
C2 H4 2.0451 ? ? no
C2 H6 2.0269 ? ? no
C2 H12 3.2197 ? ? no
C3 C3 3.433(9) ? ? yes
C3 C4 1.400(6) ? ? yes
C3 C5 2.437(6) ? ? yes
C3 C6 2.763(7) ? ? yes
C3 C7 2.356(7) ? ? yes
C3 C8 2.429(8) ? ? yes
C3 C13 3.353(7) ? ? yes
C3 H1 3.1302 ? ? no
C3 H2 2.5846 ? ? no
C3 H3 3.1302 ? ? no
C3 H4 0.9966 ? ? no
C3 H5 2.5778 ? ? no
C3 H6 3.2453 ? ? no
C3 H12 3.3104 ? ? no
C4 C5 1.414(6) ? ? yes
C4 C6 2.413(7) ? ? yes
C4 C7 2.762(7) ? ? yes
C4 C8 1.450(6) ? ? yes
C4 H1 3.1408 ? ? no
C4 H4 2.0847 ? ? no
C4 H5 2.1049 ? ? no
C5 C6 1.410(6) ? ? yes
C5 C7 2.429(7) ? ? yes
C5 C8 2.519(6) ? ? yes
C5 C11 3.388(6) ? ? yes
C5 C24 2.515(6) ? ? yes
C5 H4 3.3377 ? ? no
C5 H5 3.3848 ? ? no
C5 H6 3.3434 ? ? no
C5 H9 3.2716 ? ? no
C5 H11 3.2515 ? ? no
C5 H26 3.3502 ? ? no
C6 C7 1.391(6) ? ? yes
C6 C24 1.443(6) ? ? yes
C6 H6 2.0950 ? ? no
C6 H11 3.1875 ? ? no
C6 H26 2.0634 ? ? no
C7 C24 2.400(7) ? ? yes
C7 H1 2.7940 ? ? no
C7 H2 3.3157 ? ? no
C7 H3 2.7846 ? ? no
C7 H4 3.2520 ? ? no
C7 H6 1.0023 ? ? no
C7 H26 2.4896 ? ? no
C8 C9 2.383(7) ? ? yes
C8 H1 2.7929 ? ? no
C8 H4 2.5909 ? ? no
C8 H5 0.9899 ? ? no
C8 H7 2.8663 ? ? no
C8 H8 2.5302 ? ? no
C9 C10 1.498(7) ? ? yes
C9 H5 2.4958 ? ? no
C9 H7 0.9675 ? ? no
C9 H8 0.9724 ? ? no
C9 H9 2.0262 ? ? no
C9 H10 2.0430 ? ? no
C9 H22 3.0663 ? ? no
C9 H23 3.2980 ? ? no
C10 C11 2.396(7) ? ? yes
C10 H7 2.0336 ? ? no
C10 H8 2.0556 ? ? no
C10 H9 0.9703 ? ? no
C10 H10 0.9736 ? ? no
C10 H11 2.4946 ? ? no
C10 H22 2.8858 ? ? no
C10 H23 2.9171 ? ? no
C11 C12 1.439(6) ? ? yes
C11 C13 2.411(7) ? ? yes
C11 C18 2.523(6) ? ? yes
C11 H9 2.8658 ? ? no
C11 H10 2.5613 ? ? no
C11 H11 0.9796 ? ? no
C11 H12 2.5649 ? ? no
C11 H22 2.9984 ? ? no
C12 C13 1.401(6) ? ? yes
C12 C14 2.429(7) ? ? yes
C12 C16 2.754(7) ? ? yes
C12 C17 2.417(6) ? ? yes
C12 C18 1.424(6) ? ? yes
C12 H11 2.0972 ? ? no
C12 H12 2.0714 ? ? no
C13 C14 1.373(6) ? ? yes
C13 C15 2.502(8) ? ? yes
C13 C16 2.342(7) ? ? yes
C13 C17 2.768(6) ? ? yes
C13 C18 2.449(6) ? ? yes
C13 H4 3.4309 ? ? no
C13 H11 2.5639 ? ? no
C13 H12 0.9770 ? ? no
C13 H13 2.7922 ? ? no
C13 H14 2.7806 ? ? no
C13 H15 3.3109 ? ? no
C13 H16 3.2457 ? ? no
C14 C15 1.509(7) ? ? yes
C14 C16 1.363(6) ? ? yes
C14 C17 2.430(7) ? ? yes
C14 C18 2.851(7) ? ? yes
C14 H12 2.0216 ? ? no
C14 H13 2.0819 ? ? no
C14 H14 2.0882 ? ? no
C14 H15 2.0864 ? ? no
C14 H16 2.0366 ? ? no
C14 H32 3.4183 ? ? no
C15 C16 2.511(8) ? ? yes
C15 H12 2.6281 ? ? no
C15 H13 0.9715 ? ? no
C15 H14 0.9783 ? ? no
C15 H15 0.9631 ? ? no
C15 H16 2.6561 ? ? no
C15 H18 3.4036 ? ? no
C15 H19 3.3708 ? ? no
C15 H28 3.3221 ? ? no
C15 H32 3.3632 ? ? no
C16 C17 1.399(6) ? ? yes
C16 C18 2.434(7) ? ? yes
C16 C19 2.407(7) ? ? yes
C16 H12 3.2166 ? ? no
C16 H13 3.1404 ? ? no
C16 H14 3.1750 ? ? no
C16 H15 2.6236 ? ? no
C16 H16 1.0067 ? ? no
C16 H17 2.5019 ? ? no
C16 H35 3.0175 ? ? no
C16 H36 3.3565 ? ? no
C17 C18 1.414(5) ? ? yes
C17 C19 1.447(6) ? ? yes
C17 H16 2.0834 ? ? no
C17 H17 2.0673 ? ? no
C17 H35 2.7344 ? ? no
C18 C19 2.533(6) ? ? yes
C18 H11 3.3862 ? ? no
C18 H12 3.3331 ? ? no
C18 H16 3.3395 ? ? no
C18 H17 3.3640 ? ? no
C18 H35 3.0201 ? ? no
C19 C20 2.318(7) ? ? yes
C19 C21 3.244(7) ? ? yes
C19 H16 2.5479 ? ? no
C19 H17 0.9870 ? ? no
C19 H18 2.4110 ? ? no
C19 H19 3.0485 ? ? no
C19 H20 3.1413 ? ? no
C19 H35 3.1800 ? ? no
C20 C21 1.514(6) ? ? yes
C20 C22 2.557(7) ? ? yes
C20 C23 3.060(7) ? ? yes
C20 H14 3.0631 ? ? no
C20 H17 2.3580 ? ? no
C20 H18 0.9834 ? ? no
C20 H19 0.9752 ? ? no
C20 H20 2.0269 ? ? no
C20 H21 2.0540 ? ? no
C20 H22 3.3640 ? ? no
C20 H23 2.8033 ? ? no
C20 H25 2.7156 ? ? no
C20 H33 3.0596 ? ? no
C21 C22 1.512(6) ? ? yes
C21 C23 2.580(7) ? ? yes
C21 H17 3.2078 ? ? no
C21 H18 2.0588 ? ? no
C21 H19 2.0459 ? ? no
C21 H20 0.9628 ? ? no
C21 H21 0.9715 ? ? no
C21 H22 2.0391 ? ? no
C21 H23 2.0225 ? ? no
C21 H24 3.2157 ? ? no
C21 H25 2.5328 ? ? no
C21 H33 2.7256 ? ? no
C22 C23 1.531(7) ? ? yes
C22 H7 3.0962 ? ? no
C22 H9 3.3822 ? ? no
C22 H10 3.4109 ? ? no
C22 H10 3.2902 ? ? no
C22 H18 3.3814 ? ? no
C22 H19 2.8289 ? ? no
C22 H20 2.0508 ? ? no
C22 H21 2.0279 ? ? no
C22 H22 0.9693 ? ? no
C22 H23 0.9714 ? ? no
C22 H24 2.0560 ? ? no
C22 H25 2.0427 ? ? no
C23 C24 2.338(7) ? ? yes
C23 H7 3.1550 ? ? no
C23 H19 2.8401 ? ? no
C23 H20 3.3888 ? ? no
C23 H21 2.8445 ? ? no
C23 H22 2.0811 ? ? no
C23 H23 2.0519 ? ? no
C23 H24 0.9745 ? ? no
C23 H25 0.9621 ? ? no
C23 H26 2.4162 ? ? no
C23 H27 2.8920 ? ? no
C24 H6 2.5825 ? ? no
C24 H9 3.3799 ? ? no
C24 H23 3.3772 ? ? no
C24 H24 2.4148 ? ? no
C24 H25 2.9397 ? ? no
C24 H26 0.9888 ? ? no
C25 C26 1.512(6) ? ? yes
C25 H1 3.3060 ? ? no
C25 H2 3.0001 ? ? no
C25 H27 2.0824 ? ? no
C25 H28 2.0797 ? ? no
C25 H29 2.0810 ? ? no
C25 H34 2.9434 ? ? no
C25 H35 3.4307 ? ? no
C26 H2 3.2090 ? ? no
C26 H3 3.3485 ? ? no
C26 H21 3.4401 ? ? no
C26 H24 3.4352 ? ? no
C26 H25 3.2994 ? ? no
C26 H27 0.9564 ? ? no
C26 H28 0.9686 ? ? no
C26 H29 0.9782 ? ? no
C26 H34 2.9463 ? ? no
C27 C28 2.400(8) ? ? yes
C27 C29 2.396(8) ? ? yes
C27 H19 3.4046 ? ? no
C27 H30 1.0079 ? ? no
C27 H31 2.6474 ? ? no
C27 H32 2.6385 ? ? no
C27 H33 3.1961 ? ? no
C27 H34 3.2113 ? ? no
C27 H35 2.6702 ? ? no
C27 H36 2.6788 ? ? no
C28 C29 2.442(9) ? ? yes
C28 H18 3.2791 ? ? no
C28 H19 3.4222 ? ? no
C28 H20 3.4396 ? ? no
C28 H21 3.1285 ? ? no
C28 H25 3.3667 ? ? no
C28 H30 3.2905 ? ? no
C28 H31 0.9451 ? ? no
C28 H32 0.9767 ? ? no
C28 H33 0.9509 ? ? no
C28 H34 2.5204 ? ? no
C28 H35 3.1253 ? ? no
C28 H36 3.0825 ? ? no
C29 H15 3.2607 ? ? no
C29 H16 3.4071 ? ? no
C29 H21 3.4227 ? ? no
C29 H29 3.0122 ? ? no
C29 H30 2.5290 ? ? no
C29 H31 3.0552 ? ? no
C29 H32 3.0797 ? ? no
C29 H33 2.4913 ? ? no
C29 H34 0.9559 ? ? no
C29 H35 0.9681 ? ? no
C29 H36 0.9910 ? ? no
